data_2204203
loop_
_publ_author_name
'Glidewell, Christopher'
'Low, John N.'
'Skakle, Janet M. S.'
'Wardell, James L.'

_publ_section_title
;
 Hydrogen-bonded <i>R</i>~2~^2^(8) dimers in
 (<i>E</i>)-{[2-(phenyldiazenyl)phenyl]ethylideneaminooxy}acetic acid
;
_journal_issue 9
_journal_name_full 'Acta Crystallographica Section E'
_journal_page_first o1560
_journal_page_last o1562
_journal_paper_doi 10.1107/S1600536804019877
_journal_volume 60
_journal_year 2004
_chemical_formula_iupac 'C16 H15 N3 O3'
_chemical_formula_moiety 'C16 H15 N3 O3'
_chemical_formula_sum 'C16 H15 N3 O3'
_chemical_formula_weight 297.31
_chemical_name_systematic
;
(E)-{[2-(phenyldiazenyl)phenyl]ethylideneaminooxy}acetic acid
;
_space_group_IT_number 13
_symmetry_cell_setting monoclinic
_symmetry_space_group_name_Hall '-P 2yc'
_symmetry_space_group_name_H-M 'P 1 2/c 1'
_atom_sites_solution_hydrogens geom
_atom_sites_solution_primary direct
_atom_sites_solution_secondary difmap
_cell_angle_alpha 90.00
_cell_angle_beta 105.828(5)
_cell_angle_gamma 90.00
_cell_formula_units_Z 4
_cell_length_a 16.927(2)
_cell_length_b 4.5244(5)
_cell_length_c 19.673(2)
_cell_measurement_reflns_used 3256
_cell_measurement_temperature 120(2)
_cell_measurement_theta_max 27.60
_cell_measurement_theta_min 3.72
_cell_volume 1449.5(3)
_computing_cell_refinement 'DENZO--SMN (Otwinowski & Minor, 1997)'
_computing_data_collection 'KappaCCD Server Software (Nonius, 1997)'
_computing_data_reduction DENZO--SMN
_computing_molecular_graphics 'PLATON (Spek, 2003)'
_computing_publication_material 'SHELXL97 and PRPKAPPA (Ferguson, 1999)'
_computing_structure_refinement 'OSCAIL and SHELXL97 (Sheldrick, 1997)'
_computing_structure_solution 'OSCAIL (McArdle, 2003) and SHELXS97 (Sheldrick, 1997)'
_diffrn_ambient_temperature 120(2)
_diffrn_measured_fraction_theta_full 0.996
_diffrn_measured_fraction_theta_max 0.972
_diffrn_measurement_device_type 'Nonius KappaCCD'
_diffrn_measurement_method '\f scans, and \w scans with \k offsets'
_diffrn_radiation_monochromator graphite
_diffrn_radiation_source 'rotating anode'
_diffrn_radiation_type 'Mo K\a'
_diffrn_radiation_wavelength 0.71073
_diffrn_reflns_av_R_equivalents 0.1142
_diffrn_reflns_av_sigmaI/netI 0.1361
_diffrn_reflns_limit_h_max 21
_diffrn_reflns_limit_h_min -21
_diffrn_reflns_limit_k_max 5
_diffrn_reflns_limit_k_min -5
_diffrn_reflns_limit_l_max 23
_diffrn_reflns_limit_l_min -25
_diffrn_reflns_number 13640
_diffrn_reflns_theta_full 26.50
_diffrn_reflns_theta_max 27.60
_diffrn_reflns_theta_min 3.72
_diffrn_standards_decay_% 0
_exptl_absorpt_coefficient_mu 0.096
_exptl_absorpt_correction_T_max 0.990
_exptl_absorpt_correction_T_min 0.967
_exptl_absorpt_correction_type multi-scan
_exptl_absorpt_process_details '(SORTAV; Blessing, 1995, 1997)'
_exptl_crystal_colour colourless
_exptl_crystal_density_diffrn 1.362
_exptl_crystal_density_method 'not measured'
_exptl_crystal_description block
_exptl_crystal_F_000 624
_exptl_crystal_size_max 0.24
_exptl_crystal_size_mid 0.18
_exptl_crystal_size_min 0.10
_refine_diff_density_max 0.327
_refine_diff_density_min -0.299
_refine_ls_extinction_method none
_refine_ls_goodness_of_fit_ref 0.945
_refine_ls_hydrogen_treatment constr
_refine_ls_matrix_type full
_refine_ls_number_parameters 201
_refine_ls_number_reflns 3256
_refine_ls_number_restraints 0
_refine_ls_restrained_S_all 0.945
_refine_ls_R_factor_all 0.1866
_refine_ls_R_factor_gt 0.0687
_refine_ls_shift/su_max 0.000
_refine_ls_shift/su_mean 0.000
_refine_ls_structure_factor_coef Fsqd
_refine_ls_weighting_details 'w = 1/[\s^2^(Fo^2^)+(0.0887P)^2^] where P = (Fo^2^+2Fc^2^)/3'
_refine_ls_weighting_scheme calc
_refine_ls_wR_factor_gt 0.1444
_refine_ls_wR_factor_ref 0.1866
_reflns_number_gt 1443
_reflns_number_total 3256
_reflns_threshold_expression I>2\s(I)
_cod_data_source_file lh6263.cif
_cod_data_source_block I
_cod_depositor_comments
;
The following automatic conversions were performed:
'_exptl_absorpt_correction_type' value 'Multi-scan' changed to
'multi-scan' according to
'/home/saulius/struct/CIF-dictionaries/cif_core.dic' dictionary named
'cif_core.dic' version 2.4.1 from 2010-06-29.

Automatic conversion script
Id: cif_fix_enum 1527 2010-12-29 10:47:43Z saulius 

The following automatic conversions were performed:

'_exptl_absorpt_correction_type' value 'Multi-scan' changed to
'multi-scan' according to
/home/saulius/struct/CIF-dictionaries/cif_core.dic dictionary named
'cif_core.dic' version 2.4.1 from 2010-06-29.

Automatic conversion script
Id: cif_fix_values 1715 2011-07-08 13:25:40Z adriana 
;
_cod_original_sg_symbol_H-M 'P 2/c'
_cod_database_code 2204203
_cod_database_fobs_code 2204203

loop_
_symmetry_equiv_pos_as_xyz
'x, y, z'
'-x, y, -z+1/2'
'-x, -y, -z'
'x, -y, z-1/2'

loop_
_atom_site_label
_atom_site_fract_x
_atom_site_fract_y
_atom_site_fract_z
_atom_site_U_iso_or_equiv
_atom_site_adp_type
_atom_site_calc_flag
_atom_site_refinement_flags
_atom_site_occupancy
_atom_site_type_symbol
O1 0.46906(14) 0.7971(5) 0.54731(11) 0.0437(6) Uani d . 1 O
O2 0.55689(14) 0.4231(6) 0.58201(11) 0.0434(6) Uani d . 1 O
O3 0.57470(13) 0.5937(6) 0.72230(11) 0.0446(6) Uani d . 1 O
N4 0.66025(15) 0.5730(7) 0.73040(13) 0.0393(7) Uani d . 1 N
N11 0.80586(15) 0.6485(6) 0.90340(12) 0.0324(7) Uani d . 1 N
N12 0.85988(16) 0.7732(6) 0.95175(13) 0.0344(7) Uani d . 1 N
C1 0.52388(19) 0.6478(8) 0.59434(16) 0.0356(8) Uani d . 1 C
C2 0.5416(2) 0.7907(8) 0.66556(16) 0.0454(9) Uani d . 1 C
C5 0.69242(19) 0.4093(7) 0.78678(15) 0.0334(8) Uani d . 1 C
C6 0.6478(2) 0.2676(8) 0.83366(17) 0.0444(9) Uani d . 1 C
C11 0.78107(19) 0.3522(7) 0.79952(15) 0.0319(8) Uani d . 1 C
C12 0.83809(18) 0.4609(7) 0.85880(14) 0.0299(7) Uani d . 1 C
C13 0.9206(2) 0.3874(8) 0.87194(17) 0.0396(9) Uani d . 1 C
C14 0.9458(2) 0.2030(8) 0.82658(17) 0.0443(9) Uani d . 1 C
C15 0.8899(2) 0.0953(8) 0.76677(17) 0.0430(9) Uani d . 1 C
C16 0.8080(2) 0.1681(8) 0.75322(16) 0.0382(8) Uani d . 1 C
C21 0.82756(19) 0.9473(7) 0.99800(14) 0.0322(8) Uani d . 1 C
C22 0.8830(2) 1.1286(7) 1.04418(15) 0.0373(8) Uani d . 1 C
C23 0.8578(2) 1.2983(8) 1.09284(16) 0.0415(9) Uani d . 1 C
C24 0.7775(2) 1.2874(8) 1.09551(16) 0.0437(9) Uani d . 1 C
C25 0.7221(2) 1.1054(8) 1.04992(17) 0.0439(9) Uani d . 1 C
C26 0.7466(2) 0.9344(7) 1.00096(16) 0.0374(8) Uani d . 1 C
H1 0.4617 0.7184 0.5085 0.052 Uiso calc R 1 H
H2A 0.5801 0.9515 0.6676 0.054 Uiso calc R 1 H
H2B 0.4912 0.8748 0.6715 0.054 Uiso calc R 1 H
H6A 0.5898 0.2978 0.8145 0.067 Uiso calc R 1 H
H6B 0.6653 0.3540 0.8799 0.067 Uiso calc R 1 H
H6C 0.6593 0.0595 0.8368 0.067 Uiso calc R 1 H
H13 0.9587 0.4631 0.9115 0.048 Uiso calc R 1 H
H14 1.0009 0.1502 0.8362 0.053 Uiso calc R 1 H
H15 0.9076 -0.0262 0.7357 0.052 Uiso calc R 1 H
H16 0.7705 0.0944 0.7131 0.046 Uiso calc R 1 H
H22 0.9373 1.1364 1.0425 0.045 Uiso calc R 1 H
H23 0.8952 1.4201 1.1238 0.050 Uiso calc R 1 H
H24 0.7605 1.4027 1.1281 0.052 Uiso calc R 1 H
H25 0.6679 1.0976 1.0521 0.053 Uiso calc R 1 H
H26 0.7091 0.8118 0.9703 0.045 Uiso calc R 1 H

loop_
_atom_site_aniso_label
_atom_site_aniso_U_11
_atom_site_aniso_U_22
_atom_site_aniso_U_33
_atom_site_aniso_U_12
_atom_site_aniso_U_13
_atom_site_aniso_U_23
O1 0.0491(14) 0.0479(16) 0.0282(12) 0.0134(12) 0.0006(11) 0.0019(11)
O2 0.0488(15) 0.0421(16) 0.0332(12) 0.0099(12) 0.0011(11) 0.0013(11)
O3 0.0356(14) 0.0591(17) 0.0381(13) 0.0006(12) 0.0087(10) 0.0011(11)
N4 0.0253(15) 0.0535(19) 0.0371(15) -0.0034(13) 0.0053(12) -0.0110(14)
N11 0.0368(16) 0.0308(16) 0.0259(13) -0.0019(13) 0.0020(12) -0.0003(12)
N12 0.0359(15) 0.0373(17) 0.0276(13) -0.0019(13) 0.0046(12) -0.0003(12)
C1 0.0306(19) 0.041(2) 0.0333(18) -0.0016(17) 0.0063(15) 0.0072(16)
C2 0.049(2) 0.052(2) 0.0281(17) 0.0165(18) -0.0006(15) 0.0035(16)
C5 0.039(2) 0.0326(19) 0.0235(15) -0.0021(15) 0.0005(14) -0.0035(14)
C6 0.0361(19) 0.051(2) 0.0418(19) -0.0008(17) 0.0028(16) -0.0037(17)
C11 0.0352(19) 0.0347(19) 0.0239(15) -0.0021(15) 0.0048(14) 0.0045(14)
C12 0.0324(19) 0.0313(18) 0.0248(15) -0.0037(14) 0.0058(14) 0.0009(14)
C13 0.036(2) 0.047(2) 0.0341(17) -0.0071(16) 0.0064(15) -0.0066(16)
C14 0.038(2) 0.052(2) 0.045(2) -0.0031(17) 0.0136(17) -0.0035(18)
C15 0.047(2) 0.046(2) 0.0396(19) -0.0021(18) 0.0177(17) -0.0096(16)
C16 0.045(2) 0.042(2) 0.0256(16) -0.0035(17) 0.0061(15) -0.0013(15)
C21 0.0335(19) 0.0349(19) 0.0246(15) 0.0007(15) 0.0020(14) 0.0025(14)
C22 0.040(2) 0.040(2) 0.0279(16) -0.0051(16) 0.0037(15) -0.0004(15)
C23 0.049(2) 0.039(2) 0.0313(17) -0.0086(17) 0.0019(16) -0.0012(16)
C24 0.063(3) 0.038(2) 0.0303(18) 0.0054(18) 0.0146(18) -0.0007(15)
C25 0.041(2) 0.047(2) 0.043(2) 0.0021(18) 0.0108(17) 0.0007(17)
C26 0.041(2) 0.037(2) 0.0297(17) -0.0004(16) 0.0039(15) 0.0002(15)

loop_
_atom_type_symbol
_atom_type_description
_atom_type_scat_dispersion_real
_atom_type_scat_dispersion_imag
_atom_type_scat_source
C C 0.0033 0.0016 'International Tables Vol C Tables 4.2.6.8 and 6.1.1.4'
H H 0.0000 0.0000 'International Tables Vol C Tables 4.2.6.8 and 6.1.1.4'
N N 0.0061 0.0033 'International Tables Vol C Tables 4.2.6.8 and 6.1.1.4'
O O 0.0106 0.0060 'International Tables Vol C Tables 4.2.6.8 and 6.1.1.4'

loop_
_geom_angle_atom_site_label_1
_geom_angle_atom_site_label_2
_geom_angle_atom_site_label_3
_geom_angle
_geom_angle_publ_flag
O2 C1 O1 124.6(3) no
O2 C1 C2 124.2(3) no
O1 C1 C2 111.2(3) no
C1 O1 H1 109.5 no
O3 C2 C1 113.6(3) no
O3 C2 H2A 108.8 no
C1 C2 H2A 108.8 no
O3 C2 H2B 108.8 no
C1 C2 H2B 108.8 no
H2A C2 H2B 107.7 no
C2 O3 N4 107.6(2) y
O3 N4 C5 107.8(2) y
N12 N11 C12 114.1(2) y
N11 N12 C21 113.9(3) y
N4 C5 C6 126.8(3) y
N4 C5 C11 114.1(3) y
C6 C5 C11 119.0(3) y
C5 C6 H6A 109.5 no
C5 C6 H6B 109.5 no
H6A C6 H6B 109.5 no
C5 C6 H6C 109.5 no
H6A C6 H6C 109.5 no
H6B C6 H6C 109.5 no
C12 C11 C16 118.9(3) no
C12 C11 C5 121.6(3) no
C16 C11 C5 119.4(3) no
C11 C12 C13 120.4(3) no
C11 C12 N11 115.6(3) no
C13 C12 N11 124.0(3) no
C14 C13 C12 120.0(3) no
C14 C13 H13 120.0 no
C12 C13 H13 120.0 no
C13 C14 C15 120.4(3) no
C13 C14 H14 119.8 no
C15 C14 H14 119.8 no
C16 C15 C14 119.9(3) no
C16 C15 H15 120.0 no
C14 C15 H15 120.0 no
C15 C16 C11 120.4(3) no
C15 C16 H16 119.8 no
C11 C16 H16 119.8 no
C22 C21 C26 119.8(3) no
C22 C21 N12 116.1(3) no
C26 C21 N12 124.1(3) no
C23 C22 C21 120.2(3) no
C23 C22 H22 119.9 no
C21 C22 H22 119.9 no
C24 C23 C22 120.0(3) no
C24 C23 H23 120.0 no
C22 C23 H23 120.0 no
C23 C24 C25 120.0(3) no
C23 C24 H24 120.0 no
C25 C24 H24 120.0 no
C24 C25 C26 120.4(3) no
C24 C25 H25 119.8 no
C26 C25 H25 119.8 no
C25 C26 C21 119.5(3) no
C25 C26 H26 120.3 no
C21 C26 H26 120.3 no

loop_
_geom_bond_atom_site_label_1
_geom_bond_atom_site_label_2
_geom_bond_distance
_geom_bond_publ_flag
C1 O1 1.306(4) y
C1 O2 1.216(4) y
C1 C2 1.497(5) y
O1 H1 0.82 no
C2 O3 1.419(4) y
C2 H2A 0.97 no
C2 H2B 0.97 no
O3 N4 1.416(3) y
N4 C5 1.321(4) y
C5 C11 1.475(4) no
C5 C6 1.488(5) no
C6 H6A 0.96 no
C6 H6B 0.96 no
C6 H6C 0.96 no
C11 C12 1.385(4) no
C11 C16 1.400(4) no
C12 C13 1.389(4) no
C12 N11 1.431(4) no
C13 C14 1.372(5) no
C13 H13 0.93 no
C14 C15 1.382(5) no
C14 H14 0.93 no
C15 C16 1.378(5) no
C15 H15 0.93 no
C16 H16 0.93 no
N11 N12 1.259(3) no
N12 C21 1.421(4) no
C21 C22 1.383(4) no
C21 C26 1.389(4) no
C22 C23 1.382(4) no
C22 H22 0.93 no
C23 C24 1.376(5) no
C23 H23 0.93 no
C24 C25 1.380(5) no
C24 H24 0.93 no
C25 C26 1.384(4) no
C25 H25 0.93 no
C26 H26 0.93 no

loop_
_geom_hbond_atom_site_label_D
_geom_hbond_atom_site_label_H
_geom_hbond_atom_site_label_A
_geom_hbond_site_symmetry_A
_geom_hbond_distance_DH
_geom_hbond_distance_HA
_geom_hbond_distance_DA
_geom_hbond_angle_DHA
_geom_hbond_publ_flag
O1 H1 O2 3_666 0.82 1.84 2.655(3) 175 y

loop_
_geom_torsion_atom_site_label_1
_geom_torsion_atom_site_label_2
_geom_torsion_atom_site_label_3
_geom_torsion_atom_site_label_4
_geom_torsion
_geom_torsion_publ_flag
O2 C1 C2 O3 -23.1(5) ?
O1 C1 C2 O3 157.5(3) y
C1 C2 O3 N4 83.0(3) y
C2 O3 N4 C5 174.9(3) y
O3 N4 C5 C11 176.4(2) y
O3 N4 C5 C6 0.6(4) ?
N4 C5 C11 C12 114.9(3) y
C6 C5 C11 C12 -68.9(4) ?
N4 C5 C11 C16 -69.4(4) ?
C6 C5 C11 C16 106.8(3) ?
C16 C11 C12 C13 -0.1(4) ?
C5 C11 C12 C13 175.6(3) ?
C16 C11 C12 N11 179.8(3) ?
C5 C11 C12 N11 -4.5(4) ?
C11 C12 C13 C14 -0.9(5) ?
N11 C12 C13 C14 179.3(3) ?
C12 C13 C14 C15 1.6(5) ?
C13 C14 C15 C16 -1.4(5) ?
C14 C15 C16 C11 0.4(5) ?
C12 C11 C16 C15 0.4(5) ?
C5 C11 C16 C15 -175.5(3) ?
C11 C12 N11 N12 -171.6(3) y
C13 C12 N11 N12 8.3(4) ?
C12 N11 N12 C21 -177.0(2) y
N11 N12 C21 C22 -169.2(3) y
N11 N12 C21 C26 13.7(4) ?
C26 C21 C22 C23 -0.5(5) ?
N12 C21 C22 C23 -177.7(3) ?
C21 C22 C23 C24 0.0(5) ?
C22 C23 C24 C25 0.4(5) ?
C23 C24 C25 C26 -0.4(5) ?
C24 C25 C26 C21 0.0(5) ?
C22 C21 C26 C25 0.5(5) ?
N12 C21 C26 C25 177.5(3) ?

loop_
_cod_related_entry_id
_cod_related_entry_database
_cod_related_entry_code
1 ChemSpider 21174041
